data_4331161
loop_
_publ_author_name
'Gamze Elmas'
'Aytu\(g Okumu\,s'
'Zeynel Kili\,c'
'Tuncer H\"okelek'
'Leyla A\,cik'
'Hakan Dal'
'Nagehan Ramazano\(glu'
'L.Yasemin Ko\,c'

_publ_section_title
;
 Phosphorus-Nitrogen Compounds. Part 24. Syntheses, Crystal Structures,
 Spectroscopic and Stereogenic Properties, Biological Activities, and DNA
 Interactions of Novel Spiro-ansa-spiro- and
 Ansa-spiro-ansa-cyclotetraphosphazenes
;
_journal_name_full 'Inorganic Chemistry'
_journal_page_first 12841
_journal_page_last 12856
_journal_paper_doi 10.1021/ic3017134
_journal_volume 51
_journal_year 2012
_chemical_formula_moiety 'C18 H21 Cl5 N6 O2 P4'
_chemical_formula_sum 'C18 H21 Cl5 N6 O2 P4'
_chemical_formula_weight 654.54
_chemical_name_systematic
;
 ?
;
_space_group_IT_number 15
_symmetry_cell_setting monoclinic
_symmetry_space_group_name_Hall '-C 2yc'
_symmetry_space_group_name_H-M 'C 1 2/c 1'
_atom_sites_solution_hydrogens geom
_atom_sites_solution_primary direct
_atom_sites_solution_secondary difmap
_audit_creation_method SHELXL-97
_cell_angle_alpha 90.00
_cell_angle_beta 102.90(2)
_cell_angle_gamma 90.00
_cell_formula_units_Z 8
_cell_length_a 18.241(3)
_cell_length_b 8.516(2)
_cell_length_c 35.359(5)
_cell_measurement_reflns_used 8362
_cell_measurement_temperature 100(2)
_cell_measurement_theta_max 28.09
_cell_measurement_theta_min 2.65
_cell_volume 5354.1(18)
_computing_cell_refinement 'SAINT (Bruker, 2007)'
_computing_data_collection 'APEX2 (Bruker, 2007)'
_computing_data_reduction SAINT
_computing_molecular_graphics 'Ortep-3 for Windows (Farrugia, 1997)'
_computing_publication_material 'WinGX publication routines (Farrugia, 1999)'
_computing_structure_refinement 'SHELXL97 (Sheldrick, 2008)'
_computing_structure_solution 'SHELXS97 (Sheldrick, 2008)'
_diffrn_ambient_temperature 100(2)
_diffrn_measured_fraction_theta_full 0.946
_diffrn_measured_fraction_theta_max 0.946
_diffrn_measurement_device_type 'Bruker Kappa APEXII CCD area-detector diffractometer'
_diffrn_measurement_method '\f and \w scans'
_diffrn_radiation_monochromator graphite
_diffrn_radiation_source 'fine-focus sealed tube'
_diffrn_radiation_type MoK\a
_diffrn_radiation_wavelength 0.71073
_diffrn_reflns_av_R_equivalents 0.1097
_diffrn_reflns_av_sigmaI/netI 0.0578
_diffrn_reflns_limit_h_max 24
_diffrn_reflns_limit_h_min -24
_diffrn_reflns_limit_k_max 11
_diffrn_reflns_limit_k_min -9
_diffrn_reflns_limit_l_max 47
_diffrn_reflns_limit_l_min -47
_diffrn_reflns_number 24165
_diffrn_reflns_theta_full 28.79
_diffrn_reflns_theta_max 28.79
_diffrn_reflns_theta_min 2.29
_exptl_absorpt_coefficient_mu 0.812
_exptl_absorpt_correction_T_max 0.8416
_exptl_absorpt_correction_T_min 0.7643
_exptl_absorpt_correction_type multi-scan
_exptl_absorpt_process_details '(SADABS; Bruker, 2005)'
_exptl_crystal_colour colorless
_exptl_crystal_density_diffrn 1.624
_exptl_crystal_description block
_exptl_crystal_F_000 2656
_exptl_crystal_size_max 0.35
_exptl_crystal_size_mid 0.26
_exptl_crystal_size_min 0.22
_refine_diff_density_max 0.425
_refine_diff_density_min -0.383
_refine_diff_density_rms 0.069
_refine_ls_extinction_method none
_refine_ls_goodness_of_fit_ref 1.028
_refine_ls_hydrogen_treatment mixed
_refine_ls_matrix_type full
_refine_ls_number_parameters 320
_refine_ls_number_reflns 6616
_refine_ls_number_restraints 1
_refine_ls_restrained_S_all 1.028
_refine_ls_R_factor_all 0.0673
_refine_ls_R_factor_gt 0.0483
_refine_ls_shift/su_max 0.001
_refine_ls_shift/su_mean 0.000
_refine_ls_structure_factor_coef Fsqd
_refine_ls_weighting_details 'calc w=1/[\s^2^(Fo^2^)+(0.0482P)^2^+0.4638P] where P=(Fo^2^+2Fc^2^)/3'
_refine_ls_weighting_scheme calc
_refine_ls_wR_factor_gt 0.0914
_refine_ls_wR_factor_ref 0.0969
_reflns_number_gt 5085
_reflns_number_total 6616
_reflns_threshold_expression I>2\s(I)
_cod_data_source_file ic3017134_si_007.cif
_cod_data_source_block ag41_0m
_cod_original_cell_volume 5354.0(18)
_cod_original_sg_symbol_H-M 'C 2/c'
_cod_database_code 4331161

loop_
_symmetry_equiv_pos_as_xyz
'x, y, z'
'-x, y, -z+1/2'
'x+1/2, y+1/2, z'
'-x+1/2, y+1/2, -z+1/2'
'-x, -y, -z'
'x, -y, z-1/2'
'-x+1/2, -y+1/2, -z'
'x+1/2, -y+1/2, z-1/2'

loop_
_atom_site_label
_atom_site_type_symbol
_atom_site_fract_x
_atom_site_fract_y
_atom_site_fract_z
_atom_site_U_iso_or_equiv
_atom_site_adp_type
_atom_site_occupancy
_atom_site_symmetry_multiplicity
_atom_site_calc_flag
_atom_site_refinement_flags
Cl1 Cl 0.13285(4) 0.86332(8) -0.011782(16) 0.05015(16) Uani 1 1 d .
Cl2 Cl -0.00942(3) 1.01621(10) 0.10547(2) 0.0598(2) Uani 1 1 d .
Cl3 Cl 0.15158(4) 1.16230(7) 0.118036(18) 0.05152(16) Uani 1 1 d .
Cl4 Cl 0.29240(3) 0.42807(8) 0.080025(17) 0.04519(15) Uani 1 1 d .
Cl5 Cl 0.32297(4) 0.73841(9) 0.127652(19) 0.05427(17) Uani 1 1 d .
P1 P 0.13035(3) 0.78735(7) 0.040340(15) 0.03082(13) Uani 1 1 d .
P2 P 0.09756(3) 0.95713(6) 0.103327(15) 0.02913(12) Uani 1 1 d .
P3 P 0.12502(3) 0.64641(6) 0.139093(14) 0.02621(12) Uani 1 1 d .
P4 P 0.23709(3) 0.61774(7) 0.093902(15) 0.02980(12) Uani 1 1 d .
O1 O 0.07455(8) 0.64076(17) 0.03482(4) 0.0325(3) Uani 1 1 d .
O2 O 0.10103(16) 0.9773(3) 0.20716(6) 0.0783(7) Uani 1 1 d D
H2A H 0.097(3) 0.913(5) 0.1893(11) 0.17(2) Uiso 1 1 d D
N1 N 0.09683(11) 0.9278(2) 0.06016(5) 0.0413(4) Uani 1 1 d .
N2 N 0.12978(10) 0.8380(2) 0.13571(5) 0.0352(4) Uani 1 1 d .
N3 N 0.17972(9) 0.5535(2) 0.11694(5) 0.0299(4) Uani 1 1 d .
N4 N 0.21180(10) 0.7230(2) 0.05751(5) 0.0407(5) Uani 1 1 d .
N5 N 0.04107(9) 0.5701(2) 0.12468(5) 0.0318(4) Uani 1 1 d .
N6 N 0.14446(10) 0.6168(2) 0.18528(5) 0.0315(4) Uani 1 1 d .
C1 C -0.03400(11) 0.5581(3) 0.05736(6) 0.0304(4) Uani 1 1 d .
C2 C -0.11268(12) 0.5462(3) 0.05094(7) 0.0411(5) Uani 1 1 d .
H2 H -0.1339 0.4847 0.0674 0.049 Uiso 1 1 calc R
C3 C -0.15850(13) 0.6240(3) 0.02077(7) 0.0482(6) Uani 1 1 d .
H3 H -0.2105 0.6153 0.0169 0.058 Uiso 1 1 calc R
C4 C -0.12721(14) 0.7151(3) -0.00374(7) 0.0474(6) Uani 1 1 d .
H4 H -0.1585 0.7696 -0.0239 0.057 Uiso 1 1 calc R
C5 C -0.04953(13) 0.7270(3) 0.00114(6) 0.0404(5) Uani 1 1 d .
H5 H -0.0286 0.7878 -0.0156 0.048 Uiso 1 1 calc R
C6 C -0.00452(11) 0.6469(3) 0.03124(6) 0.0305(4) Uani 1 1 d .
C7 C 0.01684(12) 0.4716(3) 0.09005(6) 0.0316(4) Uani 1 1 d .
H7A H -0.0094 0.3802 0.0968 0.038 Uiso 1 1 calc R
H7B H 0.0608 0.4351 0.0815 0.038 Uiso 1 1 calc R
C8 C -0.01632(13) 0.5972(3) 0.14798(7) 0.0445(6) Uani 1 1 d .
H8A H -0.0655 0.6076 0.1307 0.053 Uiso 1 1 calc R
H8B H -0.0051 0.6945 0.1624 0.053 Uiso 1 1 calc R
C9 C -0.01791(15) 0.4618(4) 0.17642(8) 0.0566(7) Uani 1 1 d .
H9A H -0.0637 0.4691 0.1860 0.068 Uiso 1 1 calc R
H9B H -0.0192 0.3630 0.1626 0.068 Uiso 1 1 calc R
C10 C 0.04867(15) 0.4615(4) 0.21043(7) 0.0542(7) Uani 1 1 d .
H10A H 0.0454 0.3695 0.2261 0.065 Uiso 1 1 calc R
H10B H 0.0454 0.5532 0.2262 0.065 Uiso 1 1 calc R
C11 C 0.12561(14) 0.4617(3) 0.20008(6) 0.0416(5) Uani 1 1 d .
H11A H 0.1638 0.4343 0.2229 0.050 Uiso 1 1 calc R
H11B H 0.1262 0.3823 0.1805 0.050 Uiso 1 1 calc R
C12 C 0.20412(12) 0.7086(3) 0.21080(6) 0.0402(5) Uani 1 1 d .
H12A H 0.2195 0.7939 0.1961 0.048 Uiso 1 1 calc R
H12B H 0.2475 0.6419 0.2202 0.048 Uiso 1 1 calc R
C13 C 0.17727(13) 0.7747(3) 0.24476(6) 0.0428(6) Uani 1 1 d .
C14 C 0.12719(16) 0.9017(4) 0.24073(7) 0.0521(7) Uani 1 1 d .
C15 C 0.10196(18) 0.9594(4) 0.27255(8) 0.0672(9) Uani 1 1 d .
H15 H 0.0688 1.0437 0.2698 0.081 Uiso 1 1 calc R
C16 C 0.12692(19) 0.8897(5) 0.30749(8) 0.0717(10) Uani 1 1 d .
H16 H 0.1103 0.9266 0.3289 0.086 Uiso 1 1 calc R
C17 C 0.17605(18) 0.7665(5) 0.31199(7) 0.0725(10) Uani 1 1 d .
H17 H 0.1925 0.7211 0.3363 0.087 Uiso 1 1 calc R
C18 C 0.20150(15) 0.7086(4) 0.28074(7) 0.0597(8) Uani 1 1 d .
H18 H 0.2351 0.6248 0.2841 0.072 Uiso 1 1 calc R

loop_
_atom_site_aniso_label
_atom_site_aniso_U_11
_atom_site_aniso_U_22
_atom_site_aniso_U_33
_atom_site_aniso_U_23
_atom_site_aniso_U_13
_atom_site_aniso_U_12
Cl1 0.0717(4) 0.0511(4) 0.0304(3) 0.0125(2) 0.0174(3) -0.0007(3)
Cl2 0.0395(3) 0.0745(5) 0.0679(4) 0.0177(4) 0.0175(3) 0.0170(3)
Cl3 0.0664(4) 0.0284(3) 0.0532(3) -0.0023(3) -0.0007(3) -0.0097(3)
Cl4 0.0429(3) 0.0477(4) 0.0505(3) 0.0019(3) 0.0223(3) 0.0113(3)
Cl5 0.0438(3) 0.0617(4) 0.0531(3) -0.0018(3) 0.0019(3) -0.0201(3)
P1 0.0377(3) 0.0296(3) 0.0258(2) 0.0056(2) 0.0084(2) -0.0001(2)
P2 0.0334(3) 0.0236(3) 0.0297(2) 0.0006(2) 0.0054(2) 0.0009(2)
P3 0.0285(3) 0.0272(3) 0.0234(2) 0.00274(19) 0.00688(19) 0.0019(2)
P4 0.0263(3) 0.0332(3) 0.0312(3) 0.0031(2) 0.0090(2) -0.0003(2)
O1 0.0325(7) 0.0281(8) 0.0373(7) 0.0047(6) 0.0084(6) 0.0017(6)
O2 0.121(2) 0.0651(16) 0.0493(12) -0.0008(11) 0.0199(12) 0.0331(14)
N1 0.0574(12) 0.0348(11) 0.0300(9) 0.0001(8) 0.0061(8) 0.0050(9)
N2 0.0450(10) 0.0281(10) 0.0317(9) 0.0022(7) 0.0067(8) 0.0020(8)
N3 0.0300(8) 0.0298(9) 0.0321(8) 0.0015(7) 0.0117(7) 0.0018(7)
N4 0.0342(9) 0.0498(13) 0.0402(10) 0.0154(9) 0.0129(8) -0.0005(9)
N5 0.0261(8) 0.0424(11) 0.0283(8) -0.0036(7) 0.0092(7) -0.0008(7)
N6 0.0351(9) 0.0362(10) 0.0233(8) 0.0034(7) 0.0065(7) 0.0009(7)
C1 0.0317(10) 0.0289(11) 0.0287(9) -0.0039(8) 0.0028(8) 0.0008(8)
C2 0.0358(12) 0.0447(14) 0.0428(12) -0.0035(11) 0.0085(10) -0.0003(10)
C3 0.0305(11) 0.0556(17) 0.0533(14) -0.0085(12) -0.0018(10) 0.0057(11)
C4 0.0447(13) 0.0456(15) 0.0452(13) 0.0004(11) -0.0043(11) 0.0139(11)
C5 0.0479(13) 0.0347(13) 0.0355(11) 0.0014(9) 0.0029(9) 0.0048(10)
C6 0.0313(10) 0.0263(10) 0.0319(10) -0.0046(8) 0.0032(8) 0.0027(8)
C7 0.0334(10) 0.0293(11) 0.0322(10) 0.0016(8) 0.0076(8) -0.0012(9)
C8 0.0329(11) 0.0626(17) 0.0416(12) -0.0076(11) 0.0162(10) 0.0012(11)
C9 0.0518(15) 0.078(2) 0.0488(14) -0.0024(14) 0.0287(12) -0.0168(14)
C10 0.0715(18) 0.0588(18) 0.0392(13) 0.0040(12) 0.0268(12) -0.0153(14)
C11 0.0589(14) 0.0382(13) 0.0281(10) 0.0071(9) 0.0108(10) 0.0036(11)
C12 0.0309(11) 0.0567(16) 0.0311(10) 0.0018(10) 0.0027(8) -0.0026(10)
C13 0.0369(12) 0.0586(17) 0.0307(11) -0.0063(10) 0.0025(9) -0.0136(11)
C14 0.0577(16) 0.0572(18) 0.0401(13) -0.0120(12) 0.0082(11) -0.0077(13)
C15 0.074(2) 0.076(2) 0.0533(16) -0.0259(16) 0.0167(15) -0.0037(17)
C16 0.069(2) 0.107(3) 0.0414(15) -0.0279(17) 0.0177(14) -0.028(2)
C17 0.0664(19) 0.120(3) 0.0280(12) -0.0062(15) 0.0047(12) -0.023(2)
C18 0.0494(15) 0.090(2) 0.0345(12) -0.0013(13) -0.0026(11) -0.0066(15)

loop_
_atom_type_symbol
_atom_type_description
_atom_type_scat_dispersion_real
_atom_type_scat_dispersion_imag
_atom_type_scat_source
C C 0.0033 0.0016 'International Tables Vol C Tables 4.2.6.8 and 6.1.1.4'
H H 0.0000 0.0000 'International Tables Vol C Tables 4.2.6.8 and 6.1.1.4'
Cl Cl 0.1484 0.1585 'International Tables Vol C Tables 4.2.6.8 and 6.1.1.4'
N N 0.0061 0.0033 'International Tables Vol C Tables 4.2.6.8 and 6.1.1.4'
O O 0.0106 0.0060 'International Tables Vol C Tables 4.2.6.8 and 6.1.1.4'
P P 0.1023 0.0942 'International Tables Vol C Tables 4.2.6.8 and 6.1.1.4'

loop_
_geom_angle_atom_site_label_1
_geom_angle_atom_site_label_2
_geom_angle_atom_site_label_3
_geom_angle
O1 P1 Cl1 106.91(6)
N1 P1 Cl1 105.06(8)
N1 P1 O1 110.36(10)
N4 P1 Cl1 105.03(7)
N4 P1 O1 107.24(10)
N4 P1 N1 121.29(11)
Cl3 P2 Cl2 101.18(4)
N1 P2 Cl2 106.29(9)
N1 P2 Cl3 106.93(9)
N1 P2 N2 123.00(11)
N2 P2 Cl2 110.15(7)
N2 P2 Cl3 107.14(8)
N3 P3 N2 113.94(9)
N3 P3 N5 106.98(9)
N3 P3 N6 113.35(9)
N5 P3 N2 115.70(10)
N6 P3 N2 103.10(10)
N6 P3 N5 103.42(9)
Cl4 P4 Cl5 100.73(4)
N3 P4 Cl4 105.98(7)
N3 P4 Cl5 113.00(7)
N4 P4 Cl4 109.41(8)
N4 P4 Cl5 104.09(8)
N4 P4 N3 121.69(10)
C6 O1 P1 126.13(13)
C14 O2 H2A 108(4)
P2 N1 P1 130.06(13)
P2 N2 P3 133.64(12)
P4 N3 P3 129.99(12)
P4 N4 P1 127.01(11)
C8 N5 P3 119.41(15)
C7 N5 P3 124.96(13)
C7 N5 C8 115.62(17)
C11 N6 P3 118.65(15)
C12 N6 P3 120.16(14)
C12 N6 C11 116.91(17)
C2 C1 C7 121.42(19)
C6 C1 C2 117.6(2)
C6 C1 C7 120.88(18)
C1 C2 H2 119.5
C3 C2 C1 121.0(2)
C3 C2 H2 119.5
C4 C3 H3 120.2
C2 C3 C4 119.7(2)
C2 C3 H3 120.2
C3 C4 C5 121.0(2)
C3 C4 H4 119.5
C5 C4 H4 119.5
C4 C5 H5 120.8
C6 C5 C4 118.4(2)
C6 C5 H5 120.8
C1 C6 O1 117.14(18)
C5 C6 O1 120.47(18)
C5 C6 C1 122.2(2)
N5 C7 C1 112.38(17)
N5 C7 H7A 109.1
N5 C7 H7B 109.1
C1 C7 H7A 109.1
C1 C7 H7B 109.1
H7A C7 H7B 107.9
N5 C8 C9 111.4(2)
N5 C8 H8A 109.3
N5 C8 H8B 109.3
C9 C8 H8A 109.3
C9 C8 H8B 109.3
H8A C8 H8B 108.0
C8 C9 H9A 108.9
C8 C9 H9B 108.9
C10 C9 C8 113.2(2)
C10 C9 H9A 108.9
C10 C9 H9B 108.9
H9A C9 H9B 107.7
C9 C10 C11 115.40(19)
C9 C10 H10A 108.4
C9 C10 H10B 108.4
C11 C10 H10A 108.4
C11 C10 H10B 108.4
H10A C10 H10B 107.5
N6 C11 C10 112.5(2)
N6 C11 H11A 109.1
N6 C11 H11B 109.1
C10 C11 H11A 109.1
C10 C11 H11B 109.1
H11A C11 H11B 107.8
N6 C12 C13 111.09(17)
N6 C12 H12A 109.4
N6 C12 H12B 109.4
C13 C12 H12A 109.4
C13 C12 H12B 109.4
H12A C12 H12B 108.0
C14 C13 C12 121.9(2)
C18 C13 C12 119.5(2)
C18 C13 C14 118.6(2)
O2 C14 C13 123.7(2)
O2 C14 C15 115.3(3)
C15 C14 C13 120.9(3)
C14 C15 H15 120.8
C16 C15 C14 118.5(3)
C16 C15 H15 120.8
C15 C16 C17 121.4(3)
C15 C16 H16 119.3
C17 C16 H16 119.3
C16 C17 C18 120.6(3)
C16 C17 H17 119.7
C18 C17 H17 119.7
C13 C18 C17 120.0(3)
C13 C18 H18 120.0
C17 C18 H18 120.0

loop_
_geom_bond_atom_site_label_1
_geom_bond_atom_site_label_2
_geom_bond_distance
P1 Cl1 1.9634(7)
P1 O1 1.5950(16)
P1 N1 1.577(2)
P1 N4 1.573(2)
P2 Cl2 2.0330(8)
P2 Cl3 2.0163(9)
P2 N1 1.5440(18)
P2 N2 1.5443(18)
P3 N2 1.640(2)
P3 N3 1.6076(16)
P3 N5 1.6368(18)
P3 N6 1.6119(16)
P4 Cl4 2.0220(8)
P4 Cl5 2.0247(9)
P4 N3 1.5619(16)
P4 N4 1.5513(19)
O1 C6 1.420(2)
O2 C14 1.341(3)
O2 H2A 0.83(4)
N5 C7 1.468(3)
N5 C8 1.488(2)
N6 C11 1.488(3)
N6 C12 1.474(3)
C1 C2 1.406(3)
C1 C7 1.503(3)
C2 H2 0.9300
C3 C2 1.370(3)
C3 C4 1.379(4)
C3 H3 0.9300
C4 H4 0.9300
C5 C4 1.392(3)
C5 H5 0.9300
C6 C1 1.391(3)
C6 C5 1.372(3)
C7 H7A 0.9700
C7 H7B 0.9700
C8 C9 1.534(4)
C8 H8A 0.9700
C8 H8B 0.9700
C9 H9A 0.9700
C9 H9B 0.9700
C10 C9 1.506(4)
C10 H10A 0.9700
C10 H10B 0.9700
C11 C10 1.527(3)
C11 H11A 0.9700
C11 H11B 0.9700
C12 C13 1.504(3)
C12 H12A 0.9700
C12 H12B 0.9700
C13 C14 1.402(4)
C13 C18 1.371(3)
C14 C15 1.396(4)
C15 C16 1.354(5)
C15 H15 0.9300
C16 C17 1.366(5)
C16 H16 0.9300
C17 H17 0.9300
C18 C17 1.382(4)
C18 H18 0.9300

loop_
_geom_torsion_atom_site_label_1
_geom_torsion_atom_site_label_2
_geom_torsion_atom_site_label_3
_geom_torsion_atom_site_label_4
_geom_torsion
Cl1 P1 O1 C6 -87.69(15)
N1 P1 O1 C6 26.04(18)
N4 P1 O1 C6 160.09(15)
Cl1 P1 N1 P2 -164.05(15)
O1 P1 N1 P2 81.05(19)
N4 P1 N1 P2 -45.5(2)
Cl1 P1 N4 P4 -165.87(14)
O1 P1 N4 P4 -52.38(18)
N1 P1 N4 P4 75.6(2)
Cl2 P2 N1 P1 -132.30(16)
Cl3 P2 N1 P1 120.24(16)
N2 P2 N1 P1 -4.2(2)
Cl2 P2 N2 P3 84.84(16)
Cl3 P2 N2 P3 -165.93(13)
N1 P2 N2 P3 -41.6(2)
N3 P3 N2 P2 77.52(18)
N5 P3 N2 P2 -47.10(18)
N6 P3 N2 P2 -159.21(15)
N2 P3 N3 P4 1.59(18)
N5 P3 N3 P4 130.76(14)
N6 P3 N3 P4 -115.90(15)
N2 P3 N5 C7 111.44(17)
N2 P3 N5 C8 -69.73(19)
N3 P3 N5 C7 -16.71(19)
N3 P3 N5 C8 162.12(17)
N6 P3 N5 C7 -136.64(17)
N6 P3 N5 C8 42.19(19)
N2 P3 N6 C11 163.54(16)
N2 P3 N6 C12 -40.40(18)
N3 P3 N6 C11 -72.80(17)
N3 P3 N6 C12 83.25(18)
N5 P3 N6 C11 42.66(17)
N5 P3 N6 C12 -161.28(17)
Cl4 P4 N3 P3 173.72(12)
Cl5 P4 N3 P3 64.33(15)
N4 P4 N3 P3 -60.61(19)
Cl4 P4 N4 P1 128.05(15)
Cl5 P4 N4 P1 -124.98(15)
N3 P4 N4 P1 4.0(2)
P1 O1 C6 C5 60.9(2)
P1 O1 C6 C1 -124.39(18)
P3 N5 C7 C1 -105.33(19)
C8 N5 C7 C1 75.8(2)
C7 N5 C8 C9 84.1(2)
P3 N5 C8 C9 -94.9(2)
P3 N6 C11 C10 -93.8(2)
C12 N6 C11 C10 109.4(2)
P3 N6 C12 C13 131.31(18)
C11 N6 C12 C13 -72.2(2)
C6 C1 C2 C3 -2.2(3)
C7 C1 C2 C3 -179.2(2)
C6 C1 C7 N5 87.0(2)
C2 C1 C7 N5 -96.1(2)
C4 C3 C2 C1 0.1(4)
C2 C3 C4 C5 1.4(4)
C6 C5 C4 C3 -0.6(4)
O1 C6 C1 C2 -171.63(18)
O1 C6 C1 C7 5.4(3)
C5 C6 C1 C2 3.0(3)
C5 C6 C1 C7 180.0(2)
O1 C6 C5 C4 172.8(2)
C1 C6 C5 C4 -1.6(3)
N5 C8 C9 C10 73.5(3)
C11 C10 C9 C8 -54.7(3)
N6 C11 C10 C9 73.5(3)
N6 C12 C13 C14 -74.0(3)
N6 C12 C13 C18 105.3(3)
C12 C13 C14 O2 -2.1(4)
C12 C13 C14 C15 178.9(3)
C18 C13 C14 O2 178.6(3)
C18 C13 C14 C15 -0.4(4)
C12 C13 C18 C17 -178.8(3)
C14 C13 C18 C17 0.5(4)
O2 C14 C15 C16 -179.2(3)
C13 C14 C15 C16 -0.1(5)
C14 C15 C16 C17 0.4(5)
C15 C16 C17 C18 -0.3(5)
C13 C18 C17 C16 -0.2(5)
